data_1550353
loop_
_publ_author_name
'Tatikonda, Rajendhraprasad'
'Bulatov, Evgeny'
'\"Ozdemir, Z\"ulal'
'Nonappa, ?'
'Haukka, Matti'

_publ_section_title
;
 Infinite coordination polymer networks: metallogelation of aminopyridine
 conjugates and in situ silver nanoparticle formation.
;
_journal_issue 3
_journal_name_full 'Soft matter'
_journal_page_first 442
_journal_page_last 451
_journal_paper_doi 10.1039/c8sm02006j
_journal_volume 15
_journal_year 2019
_chemical_formula_moiety 'C22 H16 N6 O2, 2(C3 H7 N O)'
_chemical_formula_sum 'C28 H30 N8 O4'
_chemical_formula_weight 542.60
_space_group_crystal_system monoclinic
_space_group_IT_number 15
_space_group_name_Hall '-C 2yc'
_space_group_name_H-M_alt 'C 1 2/c 1'
_symmetry_space_group_name_Hall '-C 2yc'
_symmetry_space_group_name_H-M 'C 1 2/c 1'
_atom_sites_solution_hydrogens geom
_audit_creation_date 2018-03-13
_audit_creation_method
;
Olex2 1.2
(compiled 2015.09.30 svn.r3233 for OlexSys, GUI svn.r5103)
;
_audit_update_record
;
2018-03-15 deposited with the CCDC.
2018-12-11 downloaded from the CCDC.
;
_cell_angle_alpha 90
_cell_angle_beta 92.289(3)
_cell_angle_gamma 90
_cell_formula_units_Z 4
_cell_length_a 19.2704(6)
_cell_length_b 4.05485(13)
_cell_length_c 33.1511(10)
_cell_measurement_reflns_used 11429
_cell_measurement_temperature 120.00(10)
_cell_measurement_theta_max 29.7750
_cell_measurement_theta_min 4.1430
_cell_volume 2588.31(14)
_computing_cell_refinement 'CrysAlisPro 1.171.38.46 (Rigaku OD, 2015)'
_computing_data_collection 'CrysAlisPro 1.171.38.46 (Rigaku OD, 2015)'
_computing_data_reduction 'CrysAlisPro 1.171.38.46 (Rigaku OD, 2015)'
_computing_molecular_graphics 'Olex2 (Dolomanov et al., 2009)'
_computing_publication_material 'Olex2 (Dolomanov et al., 2009)'
_computing_structure_refinement 'ShelXL (Sheldrick, 2015)'
_computing_structure_solution 'SIR2004 (Burla et al., 2007)'
_diffrn_ambient_environment N~2~
_diffrn_ambient_temperature 120.00(10)
_diffrn_detector 'CCD plate'
_diffrn_detector_area_resol_mean 8.0053
_diffrn_detector_type Eos
_diffrn_measured_fraction_theta_full 0.996
_diffrn_measured_fraction_theta_max 0.996
_diffrn_measurement_details
;
List of Runs (angles in degrees, time in seconds):

  # Type    Start    End  Width  t~exp~   \w     \q     \k     \f   Frames
#--------------------------------------------------------------------------
  1  \w    -46.00  48.00   1.00   35.00    --  -20.67  77.00-150.00   94
  2  \w     35.00  90.00   1.00   35.00    --   21.61  57.00-120.00   55
  3  \w      6.00  83.00   1.00   35.00    --   21.61  37.00  30.00   77
  4  \w    -14.00  64.00   1.00   35.00    --   21.61 -99.00  30.00   78
  5  \w    -47.00  42.00   1.00   35.00    --   21.61 -57.00  90.00   89
  6  \w     -8.00  40.00   1.00   35.00    --   21.61  77.00 -30.00   48
  7  \w     36.00  64.00   1.00   35.00    --   21.61 -99.00-120.00   28
  8  \w      1.00  86.00   1.00   35.00    --   21.61  77.00-180.00   85
  9  \w    -44.00  25.00   1.00   35.00    --   21.61 -57.00 -60.00   69
 10  \w     -5.00  85.00   1.00   35.00    --   21.61  77.00  90.00   90
;
_diffrn_measurement_device 'four-circle diffractometer'
_diffrn_measurement_device_type 'SuperNova, Single source at offset, Eos'
_diffrn_measurement_method '\w scans'
_diffrn_measurement_specimen_support 'Mitegen 50um'
_diffrn_orient_matrix_type 'CrysAlisPro convention (1999,Acta A55,543-557)'
_diffrn_orient_matrix_UB_11 0.0053815000
_diffrn_orient_matrix_UB_12 0.0063264000
_diffrn_orient_matrix_UB_13 -0.0210187000
_diffrn_orient_matrix_UB_21 0.0016722000
_diffrn_orient_matrix_UB_22 0.1746182000
_diffrn_orient_matrix_UB_23 0.0009736000
_diffrn_orient_matrix_UB_31 0.0364071000
_diffrn_orient_matrix_UB_32 -0.0089387000
_diffrn_orient_matrix_UB_33 0.0039208000
_diffrn_radiation_collimation 0.3
_diffrn_radiation_monochromator mirror
_diffrn_radiation_probe x-ray
_diffrn_radiation_type MoK\a
_diffrn_radiation_wavelength 0.71073
_diffrn_reflns_av_R_equivalents 0.0284
_diffrn_reflns_av_unetI/netI 0.0188
_diffrn_reflns_Laue_measured_fraction_full 0.996
_diffrn_reflns_Laue_measured_fraction_max 0.996
_diffrn_reflns_limit_h_max 24
_diffrn_reflns_limit_h_min -24
_diffrn_reflns_limit_k_max 5
_diffrn_reflns_limit_k_min -5
_diffrn_reflns_limit_l_max 41
_diffrn_reflns_limit_l_min -41
_diffrn_reflns_number 16005
_diffrn_reflns_point_group_measured_fraction_full 0.996
_diffrn_reflns_point_group_measured_fraction_max 0.996
_diffrn_reflns_theta_full 25.242
_diffrn_reflns_theta_max 26.370
_diffrn_reflns_theta_min 3.180
_diffrn_source 'micro-focus sealed X-ray tube'
_diffrn_source_current 24.0
_diffrn_source_power 1.2
_diffrn_source_target Mo
_diffrn_source_type 'SuperNova (Mo) X-ray Source'
_diffrn_source_voltage 50.0
_exptl_absorpt_coefficient_mu 0.097
_exptl_absorpt_correction_T_max 1.00000
_exptl_absorpt_correction_T_min 0.61458
_exptl_absorpt_correction_type multi-scan
_exptl_absorpt_process_details
;
CrysAlisPro 1.171.38.46 (Rigaku Oxford Diffraction, 2015)
Empirical absorption correction using spherical harmonics,
 implemented in SCALE3 ABSPACK scaling algorithm.
;
_exptl_crystal_colour 'clear colourless'
_exptl_crystal_colour_lustre clear
_exptl_crystal_colour_primary colourless
_exptl_crystal_density_diffrn 1.392
_exptl_crystal_description plate
_exptl_crystal_F_000 1144
_exptl_crystal_size_max 0.4
_exptl_crystal_size_mid 0.2
_exptl_crystal_size_min 0.05
_refine_diff_density_max 0.342
_refine_diff_density_min -0.258
_refine_diff_density_rms 0.047
_refine_ls_extinction_method none
_refine_ls_goodness_of_fit_ref 1.070
_refine_ls_hydrogen_treatment constr
_refine_ls_matrix_type full
_refine_ls_number_parameters 183
_refine_ls_number_reflns 2634
_refine_ls_number_restraints 0
_refine_ls_restrained_S_all 1.070
_refine_ls_R_factor_all 0.0489
_refine_ls_R_factor_gt 0.0459
_refine_ls_shift/su_max 0.001
_refine_ls_shift/su_mean 0.000
_refine_ls_structure_factor_coef Fsqd
_refine_ls_weighting_details 'w=1/[\s^2^(Fo^2^)+(0.0396P)^2^+5.5956P] where P=(Fo^2^+2Fc^2^)/3'
_refine_ls_weighting_scheme calc
_refine_ls_wR_factor_gt 0.1133
_refine_ls_wR_factor_ref 0.1153
_reflns_Friedel_coverage 0.000
_reflns_number_gt 2437
_reflns_number_total 2634
_reflns_threshold_expression 'I > 2\s(I)'
_cod_data_source_file c8sm02006j2.cif
_cod_data_source_block 4inDMF
_cod_depositor_comments 'Adding full bibliography for 1550349--1550355.cif.'
_cod_original_cell_volume 2588.30(14)
_cod_database_code 1550353
_chemical_oxdiff_formula 'C28 H30 N8 O4'
_chemical_oxdiff_usercomment 'Clear, Colorless, Plate, 0.4 0.2 0.05'
_shelx_space_group_comment
;
The symmetry employed for this shelxl refinement is uniquely defined
by the following loop, which should always be used as a source of
symmetry information in preference to the above space-group names.
They are only intended as comments.
;
_reflns_odcompleteness_completeness 99.64
_reflns_odcompleteness_iscentric 1
_reflns_odcompleteness_theta 26.32
_olex2_refinement_description
;
1. Fixed Uiso
 At 1.2 times of:
  All C(H) groups, All N(H) groups
 At 1.5 times of:
  All C(H,H,H) groups
2.a Aromatic/amide H refined with riding coordinates:
 N2(H2), C5(H5), C3(H3), C2(H2A), C11(H11), C8(H8), C12(H12), C10(H10), C9(H9)
2.b Idealised Me refined as rotating group:
 C14(H14A,H14B,H14C), C13(H13A,H13B,H13C)
;
_shelx_shelxl_version_number 2014/7
_olex2_submission_special_instructions 'No special instructions were received'
_oxdiff_exptl_absorpt_empirical_details
;
Empirical correction (ABSPACK) includes:
- Absorption correction using spherical harmonics
- Frame scaling
;
_oxdiff_exptl_absorpt_empirical_full_max 1.520
_oxdiff_exptl_absorpt_empirical_full_min 0.508

loop_
_space_group_symop_operation_xyz
'x, y, z'
'-x, y, -z+1/2'
'x+1/2, y+1/2, z'
'-x+1/2, y+1/2, -z+1/2'
'-x, -y, -z'
'x, -y, z-1/2'
'-x+1/2, -y+1/2, -z'
'x+1/2, -y+1/2, z-1/2'

loop_
_atom_site_label
_atom_site_type_symbol
_atom_site_fract_x
_atom_site_fract_y
_atom_site_fract_z
_atom_site_U_iso_or_equiv
_atom_site_adp_type
_atom_site_occupancy
_atom_site_site_symmetry_order
_atom_site_calc_flag
_atom_site_refinement_flags_posn
O1 O 0.45144(6) 0.7695(3) 0.41119(3) 0.0236(3) Uani 1 1 d .
O2 O 0.22995(7) 1.2293(4) 0.36794(4) 0.0311(3) Uani 1 1 d .
N1 N 0.33615(7) 0.1636(4) 0.52040(4) 0.0192(3) Uani 1 1 d .
N2 N 0.35090(7) 0.6146(4) 0.37738(4) 0.0183(3) Uani 1 1 d .
H2 H 0.3107 0.5168 0.3806 0.022 Uiso 1 1 calc R
N4 N 0.13163(7) 0.9228(4) 0.36845(4) 0.0215(3) Uani 1 1 d .
N3 N 0.38312(9) 0.9400(4) 0.25856(4) 0.0298(4) Uani 1 1 d .
C4 C 0.37065(8) 0.4642(4) 0.44782(5) 0.0163(3) Uani 1 1 d .
C5 C 0.30165(8) 0.4234(4) 0.45746(5) 0.0162(3) Uani 1 1 d .
H5 H 0.2652 0.4966 0.4395 0.019 Uiso 1 1 calc R
C1 C 0.28673(8) 0.2730(4) 0.49406(5) 0.0160(3) Uani 1 1 d .
C6 C 0.39482(8) 0.6325(4) 0.41032(5) 0.0166(3) Uani 1 1 d .
C7 C 0.36326(8) 0.7371(4) 0.33858(5) 0.0185(4) Uani 1 1 d .
C3 C 0.42175(8) 0.3530(4) 0.47522(5) 0.0193(4) Uani 1 1 d .
H3 H 0.4695 0.3778 0.4697 0.023 Uiso 1 1 calc R
C2 C 0.40237(8) 0.2057(5) 0.51063(5) 0.0215(4) Uani 1 1 d .
H2A H 0.4379 0.1302 0.5290 0.026 Uiso 1 1 calc R
C11 C 0.31476(9) 0.6628(5) 0.30751(5) 0.0244(4) Uani 1 1 d .
H11 H 0.2738 0.5427 0.3129 0.029 Uiso 1 1 calc R
C8 C 0.42083(9) 0.9231(5) 0.32885(5) 0.0245(4) Uani 1 1 d .
H8 H 0.4547 0.9855 0.3490 0.029 Uiso 1 1 calc R
C12 C 0.19010(9) 1.0496(5) 0.38496(5) 0.0247(4) Uani 1 1 d .
H12 H 0.2014 0.9945 0.4123 0.030 Uiso 1 1 calc R
C10 C 0.32747(10) 0.7670(5) 0.26892(5) 0.0281(4) Uani 1 1 d .
H10 H 0.2942 0.7118 0.2481 0.034 Uiso 1 1 calc R
C9 C 0.42765(10) 1.0153(5) 0.28887(5) 0.0303(4) Uani 1 1 d .
H9 H 0.4673 1.1423 0.2827 0.036 Uiso 1 1 calc R
C14 C 0.08648(10) 0.7294(5) 0.39331(6) 0.0301(4) Uani 1 1 d .
H14A H 0.1097 0.6890 0.4197 0.045 Uiso 1 1 calc GR
H14B H 0.0761 0.5182 0.3800 0.045 Uiso 1 1 calc GR
H14C H 0.0432 0.8503 0.3970 0.045 Uiso 1 1 calc GR
C13 C 0.10957(11) 0.9849(6) 0.32720(6) 0.0346(5) Uani 1 1 d .
H13A H 0.1380 1.1611 0.3162 0.052 Uiso 1 1 calc GR
H13B H 0.0607 1.0522 0.3260 0.052 Uiso 1 1 calc GR
H13C H 0.1150 0.7836 0.3113 0.052 Uiso 1 1 calc GR

loop_
_atom_site_aniso_label
_atom_site_aniso_U_11
_atom_site_aniso_U_22
_atom_site_aniso_U_33
_atom_site_aniso_U_23
_atom_site_aniso_U_13
_atom_site_aniso_U_12
O1 0.0176(6) 0.0343(8) 0.0190(6) 0.0028(5) 0.0012(4) -0.0077(5)
O2 0.0232(6) 0.0384(8) 0.0320(7) -0.0032(6) 0.0039(5) -0.0104(6)
N1 0.0159(6) 0.0259(8) 0.0157(6) 0.0027(6) 0.0004(5) 0.0002(6)
N2 0.0150(6) 0.0263(8) 0.0138(6) 0.0018(6) 0.0022(5) -0.0032(6)
N4 0.0196(7) 0.0217(8) 0.0232(7) -0.0024(6) 0.0020(6) -0.0016(6)
N3 0.0415(9) 0.0318(9) 0.0166(7) 0.0028(7) 0.0055(6) -0.0014(7)
C4 0.0167(7) 0.0192(8) 0.0131(7) -0.0022(6) 0.0014(6) -0.0015(6)
C5 0.0146(7) 0.0205(8) 0.0136(7) -0.0003(6) -0.0001(6) 0.0001(6)
C1 0.0149(8) 0.0192(8) 0.0140(7) -0.0017(6) 0.0010(6) -0.0005(6)
C6 0.0160(7) 0.0185(8) 0.0154(7) -0.0005(6) 0.0033(6) 0.0006(6)
C7 0.0203(8) 0.0205(9) 0.0149(7) 0.0006(6) 0.0033(6) 0.0032(7)
C3 0.0135(7) 0.0265(9) 0.0180(8) -0.0003(7) 0.0015(6) -0.0016(7)
C2 0.0153(7) 0.0306(10) 0.0185(8) 0.0039(7) -0.0016(6) 0.0011(7)
C11 0.0226(8) 0.0314(10) 0.0193(8) 0.0016(7) 0.0009(7) -0.0013(8)
C8 0.0253(9) 0.0290(10) 0.0192(8) 0.0009(7) 0.0029(7) -0.0048(8)
C12 0.0247(9) 0.0276(10) 0.0218(8) -0.0007(7) 0.0002(7) 0.0028(8)
C10 0.0330(10) 0.0340(11) 0.0170(8) 0.0005(7) -0.0022(7) 0.0024(8)
C9 0.0368(10) 0.0333(11) 0.0213(9) 0.0027(8) 0.0079(8) -0.0076(9)
C14 0.0308(10) 0.0302(11) 0.0299(10) 0.0037(8) 0.0070(8) 0.0002(8)
C13 0.0445(12) 0.0364(12) 0.0226(9) -0.0008(8) -0.0034(8) -0.0015(9)

loop_
_atom_type_symbol
_atom_type_description
_atom_type_scat_dispersion_real
_atom_type_scat_dispersion_imag
_atom_type_scat_source
C C 0.0033 0.0016 'International Tables Vol C Tables 4.2.6.8 and 6.1.1.4'
H H 0.0000 0.0000 'International Tables Vol C Tables 4.2.6.8 and 6.1.1.4'
N N 0.0061 0.0033 'International Tables Vol C Tables 4.2.6.8 and 6.1.1.4'
O O 0.0106 0.0060 'International Tables Vol C Tables 4.2.6.8 and 6.1.1.4'

loop_
_geom_angle_atom_site_label_1
_geom_angle_atom_site_label_2
_geom_angle_atom_site_label_3
_geom_angle
_geom_angle_site_symmetry_3
C2 N1 C1 117.30(14) .
C6 N2 H2 116.8 .
C6 N2 C7 126.42(14) .
C7 N2 H2 116.8 .
C12 N4 C14 119.34(15) .
C12 N4 C13 122.35(16) .
C13 N4 C14 118.23(15) .
C9 N3 C10 115.22(15) .
C5 C4 C6 124.97(14) .
C3 C4 C5 118.12(14) .
C3 C4 C6 116.87(14) .
C4 C5 H5 120.6 .
C4 C5 C1 118.89(14) .
C1 C5 H5 120.6 .
N1 C1 C5 122.95(14) .
N1 C1 C1 116.23(17) 7_556
C5 C1 C1 120.81(17) 7_556
O1 C6 N2 124.78(15) .
O1 C6 C4 119.37(14) .
N2 C6 C4 115.85(14) .
C11 C7 N2 117.73(15) .
C8 C7 N2 124.69(15) .
C8 C7 C11 117.58(15) .
C4 C3 H3 120.4 .
C2 C3 C4 119.18(15) .
C2 C3 H3 120.4 .
N1 C2 C3 123.55(15) .
N1 C2 H2A 118.2 .
C3 C2 H2A 118.2 .
C7 C11 H11 120.7 .
C10 C11 C7 118.69(17) .
C10 C11 H11 120.7 .
C7 C8 H8 120.8 .
C9 C8 C7 118.34(16) .
C9 C8 H8 120.8 .
O2 C12 N4 125.42(17) .
O2 C12 H12 117.3 .
N4 C12 H12 117.3 .
N3 C10 C11 124.96(17) .
N3 C10 H10 117.5 .
C11 C10 H10 117.5 .
N3 C9 C8 125.17(18) .
N3 C9 H9 117.4 .
C8 C9 H9 117.4 .
N4 C14 H14A 109.5 .
N4 C14 H14B 109.5 .
N4 C14 H14C 109.5 .
H14A C14 H14B 109.5 .
H14A C14 H14C 109.5 .
H14B C14 H14C 109.5 .
N4 C13 H13A 109.5 .
N4 C13 H13B 109.5 .
N4 C13 H13C 109.5 .
H13A C13 H13B 109.5 .
H13A C13 H13C 109.5 .
H13B C13 H13C 109.5 .

loop_
_geom_bond_atom_site_label_1
_geom_bond_atom_site_label_2
_geom_bond_distance
_geom_bond_site_symmetry_2
O1 C6 1.224(2) .
O2 C12 1.214(2) .
N1 C1 1.342(2) .
N1 C2 1.340(2) .
N2 H2 0.8800 .
N2 C6 1.356(2) .
N2 C7 1.408(2) .
N4 C12 1.335(2) .
N4 C14 1.452(2) .
N4 C13 1.438(2) .
N3 C10 1.338(3) .
N3 C9 1.330(3) .
C4 C5 1.390(2) .
C4 C6 1.508(2) .
C4 C3 1.388(2) .
C5 H5 0.9500 .
C5 C1 1.398(2) .
C1 C1 1.496(3) 7_556
C7 C11 1.396(2) .
C7 C8 1.390(2) .
C3 H3 0.9500 .
C3 C2 1.382(2) .
C2 H2A 0.9500 .
C11 H11 0.9500 .
C11 C10 1.379(2) .
C8 H8 0.9500 .
C8 C9 1.389(2) .
C12 H12 0.9500 .
C10 H10 0.9500 .
C9 H9 0.9500 .
C14 H14A 0.9800 .
C14 H14B 0.9800 .
C14 H14C 0.9800 .
C13 H13A 0.9800 .
C13 H13B 0.9800 .
C13 H13C 0.9800 .

loop_
_geom_hbond_atom_site_label_D
_geom_hbond_atom_site_label_H
_geom_hbond_atom_site_label_A
_geom_hbond_distance_DH
_geom_hbond_distance_HA
_geom_hbond_distance_DA
_geom_hbond_angle_DHA
_geom_hbond_site_symmetry_A
N2 H2 O2 0.88 1.98 2.8131(19) 158.4 1_545
C8 H8 O1 0.95 2.24 2.839(2) 120.0 .

loop_
_geom_torsion_atom_site_label_1
_geom_torsion_atom_site_label_2
_geom_torsion_atom_site_label_3
_geom_torsion_atom_site_label_4
_geom_torsion
_geom_torsion_site_symmetry_4
N2 C7 C11 C10 -176.99(17) .
N2 C7 C8 C9 177.26(17) .
C4 C5 C1 N1 -0.4(3) .
C4 C5 C1 C1 179.33(19) 7_556
C4 C3 C2 N1 -0.2(3) .
C5 C4 C6 O1 151.54(17) .
C5 C4 C6 N2 -29.3(2) .
C5 C4 C3 C2 0.3(3) .
C1 N1 C2 C3 -0.2(3) .
C6 N2 C7 C11 173.12(17) .
C6 N2 C7 C8 -5.9(3) .
C6 C4 C5 C1 -177.65(15) .
C6 C4 C3 C2 178.13(16) .
C7 N2 C6 O1 2.5(3) .
C7 N2 C6 C4 -176.63(15) .
C7 C11 C10 N3 -0.8(3) .
C7 C8 C9 N3 0.0(3) .
C3 C4 C5 C1 0.0(2) .
C3 C4 C6 O1 -26.1(2) .
C3 C4 C6 N2 153.09(16) .
C2 N1 C1 C5 0.5(3) .
C2 N1 C1 C1 -179.21(18) 7_556
C11 C7 C8 C9 -1.8(3) .
C8 C7 C11 C10 2.1(3) .
C10 N3 C9 C8 1.3(3) .
C9 N3 C10 C11 -1.0(3) .
C14 N4 C12 O2 -175.80(18) .
C13 N4 C12 O2 0.9(3) .
